data_8104361
loop_
_publ_author_name
'Krischner, H.'
'Mautner, F.A.'
'Kratky, C.'

_publ_section_title
;
 Die Kristallstruktur des Cs7 Ca4 (N3)15
;
_journal_name_full 'Zeitschrift fuer Kristallographie (149,1979-)'
_journal_page_first 83
_journal_page_last 87
_journal_volume 167
_journal_year 1984
_chemical_formula_sum 'Ca4 Cs7 N45'
_chemical_name_systematic 'Cs7 Ca4 (N3)15'
_space_group_IT_number 2
_symmetry_space_group_name_Hall '-P 1'
_symmetry_space_group_name_H-M 'P -1'
_cell_angle_alpha 92.59
_cell_angle_beta 107.86
_cell_angle_gamma 113.69
_cell_formula_units_Z 1
_cell_length_a 9.338
_cell_length_b 10.786
_cell_length_c 11.684
_cell_volume 1006.380
_citation_journal_id_ASTM ZEKRDZ
_cod_data_source_file Krischner_ZEKRDZ_1984_1826.cif
_cod_data_source_block Ca4Cs7N45
_cod_original_cell_volume 1006.38
_cod_database_code 8104361

loop_
_symmetry_equiv_pos_as_xyz
x,y,z
-x,-y,-z

loop_
_atom_site_label
_atom_site_type_symbol
_atom_site_fract_x
_atom_site_fract_y
_atom_site_fract_z
_atom_site_occupancy
_atom_site_U_iso_or_equiv
N18 N 0.8352 0.3747 0.3913 1 0.0
N2 N 0 0 0.5 1 0.0
Ca1 Ca+2 0.5656 0.4589 0.851 1 0.0
Ca2 Ca+2 0.7423 0.0423 0.6186 1 0.0
N12 N 0.5062 0.3815 0.044 1 0.0
N23 N 0.0155 0.7571 -0.1862 1 0.0
N6 N 0.5378 0.6038 -0.3038 1 0.0
N4 N 0.162 0.2024 -0.2455 1 0.0
N5 N 0.2818 0.2987 -0.2454 1 0.0
N19 N 0.8491 0.3152 0.4709 1 0.0
N8 N 0.639 0.8397 -0.3051 1 0.0
N9 N 0.7775 0.1568 -0.1792 1 0.0
N17 N -0.4152 0.3488 -0.3526 1 0.0
Cs3 Cs+1 0.0754 0.4713 0.8177 1 0.0
N22 N 0.9346 0.6961 -0.1311 1 0.0
N15 N -0.4928 0.1153 -0.4281 1 0.0
Cs4 Cs+1 0.2291 0.3734 0.4797 1 0.0
N16 N -0.4573 0.2318 -0.3907 1 0.0
N13 N 0.4544 0.2608 0.0357 1 0.0
N1 N 0.8609 0.9551 0.4867 1 0.0
Cs2 Cs+1 0.6524 0.0414 0.2232 1 0.0
N20 N 0.8714 0.2557 0.5523 1 0.0
Cs1 Cs+1 0 0 0 1 0.0
N11 N 0.7019 0.3016 -0.0863 1 0.0
N7 N 0.5877 0.7217 -0.3033 1 0.0
N3 N 0.0442 0.1092 -0.2485 1 0.0
N10 N 0.7408 0.2306 -0.1324 1 0.0
N21 N 0.8534 0.6338 -0.0764 1 0.0
N14 N 0.406 0.1423 0.028 1 0.0
